data_1517930
loop_
_publ_author_name
'Norikane, Yasuo'
'Uchida, Emi'
'Tanaka, Satoko'
'Fujiwara, Kyoko'
'Koyama, Emiko'
'Azumi, Reiko'
'Akiyama, Haruhisa'
'Kihara, Hideyuki'
'Yoshida, Masaru'

_publ_section_title
;
 Photoinduced Crystal-to-Liquid Phase Transitions of Azobenzene
 Derivatives and Their Application in Photolithography Processes through a
 Solid-Liquid Patterning.
;
_journal_issue 19
_journal_name_full 'Organic letters'
_journal_page_first 5012
_journal_page_last 5015
_journal_paper_doi 10.1021/ol502223u
_journal_volume 16
_journal_year 2014
_chemical_formula_sum 'C26 H38 N2 O2'
_chemical_formula_weight 410.58
_chemical_melting_point 378
_chemical_name_common 4,4'-Dihexyloxy-3,3'-dimethylazobenzne
_chemical_name_systematic
; 
 ? 
;
_space_group_IT_number 14
_symmetry_cell_setting monoclinic
_symmetry_space_group_name_Hall '-P 2ybc'
_symmetry_space_group_name_H-M 'P 1 21/c 1'
_atom_sites_solution_hydrogens geom
_atom_sites_solution_primary direct
_atom_sites_solution_secondary difmap
_audit_creation_method SHELXL-97
_cell_angle_alpha 90.00
_cell_angle_beta 90.454(8)
_cell_angle_gamma 90.00
_cell_formula_units_Z 2
_cell_length_a 9.497(7)
_cell_length_b 18.827(13)
_cell_length_c 6.964(5)
_cell_measurement_reflns_used 5324
_cell_measurement_temperature 153(2)
_cell_measurement_theta_max 28.01
_cell_measurement_theta_min 2.40
_cell_volume 1245.1(15)
_computing_cell_refinement 'Bruker SAINT'
_computing_data_collection 'Bruker APEX2'
_computing_data_reduction 'Bruker SAINT'
_computing_molecular_graphics 'Bruker SHELXTL'
_computing_publication_material 'Bruker SHELXTL'
_computing_structure_refinement 'SHELXL-97 (Sheldrick, 1997)'
_computing_structure_solution 'SHELXS-97 (Sheldrick, 1990)'
_diffrn_ambient_temperature 153(2)
_diffrn_detector_area_resol_mean 8.333
_diffrn_measured_fraction_theta_full 0.988
_diffrn_measured_fraction_theta_max 0.988
_diffrn_measurement_device_type 'Bruker APEX-II CCD'
_diffrn_measurement_method '\f and \w scans'
_diffrn_radiation_monochromator graphite
_diffrn_radiation_source 'rotating unit'
_diffrn_radiation_type MoK\a
_diffrn_radiation_wavelength 0.71073
_diffrn_reflns_av_R_equivalents 0.0610
_diffrn_reflns_av_sigmaI/netI 0.0437
_diffrn_reflns_limit_h_max 11
_diffrn_reflns_limit_h_min -11
_diffrn_reflns_limit_k_max 22
_diffrn_reflns_limit_k_min -21
_diffrn_reflns_limit_l_max 8
_diffrn_reflns_limit_l_min -8
_diffrn_reflns_number 9014
_diffrn_reflns_theta_full 25.00
_diffrn_reflns_theta_max 25.00
_diffrn_reflns_theta_min 2.14
_exptl_absorpt_coefficient_mu 0.069
_exptl_absorpt_correction_T_max 0.9979
_exptl_absorpt_correction_T_min 0.9723
_exptl_absorpt_correction_type multi-scan
_exptl_absorpt_process_details sadabs
_exptl_crystal_colour 'pale yellow'
_exptl_crystal_density_diffrn 1.095
_exptl_crystal_density_method 'not measured'
_exptl_crystal_description plate
_exptl_crystal_F_000 448
_exptl_crystal_size_max 0.40
_exptl_crystal_size_mid 0.20
_exptl_crystal_size_min 0.03
_refine_diff_density_max 0.361
_refine_diff_density_min -0.347
_refine_diff_density_rms 0.061
_refine_ls_extinction_method none
_refine_ls_goodness_of_fit_ref 1.027
_refine_ls_hydrogen_treatment constr
_refine_ls_matrix_type full
_refine_ls_number_parameters 138
_refine_ls_number_reflns 2156
_refine_ls_number_restraints 0
_refine_ls_restrained_S_all 1.027
_refine_ls_R_factor_all 0.0904
_refine_ls_R_factor_gt 0.0806
_refine_ls_shift/su_max 0.047
_refine_ls_shift/su_mean 0.003
_refine_ls_structure_factor_coef Fsqd
_refine_ls_weighting_details 'calc w=1/[\s^2^(Fo^2^)+(0.1146P)^2^+1.6735P] where P=(Fo^2^+2Fc^2^)/3'
_refine_ls_weighting_scheme calc
_refine_ls_wR_factor_gt 0.2414
_refine_ls_wR_factor_ref 0.2473
_reflns_number_gt 1749
_reflns_number_total 2156
_reflns_threshold_expression >2sigma(I)
_cod_data_source_file ol502223u_si_002.cif
_cod_data_source_block 3b
_cod_depositor_comments
;
The following automatic conversions were performed:

'_symmetry_cell_setting' value 'Monoclinic' changed to 'monoclinic'
according to
/home/saulius/struct/COD-crude-data--automatic-downloads/current/ACS/lib/dictionaries/cif_core.dic
dictionary named 'cif_core.dic' version 2.4.2 from 2011-04-26.

Automatic conversion script
Id: cif_fix_values 2827 2014-09-09 07:05:25Z andrius 
;
_cod_original_cell_volume 1245.2(15)
_cod_original_sg_symbol_H-M P2(1)/c
_cod_database_code 1517930

loop_
_symmetry_equiv_pos_as_xyz
'x, y, z'
'-x, y+1/2, -z+1/2'
'-x, -y, -z'
'x, -y-1/2, z-1/2'

loop_
_atom_site_label
_atom_site_type_symbol
_atom_site_fract_x
_atom_site_fract_y
_atom_site_fract_z
_atom_site_U_iso_or_equiv
_atom_site_adp_type
_atom_site_occupancy
_atom_site_symmetry_multiplicity
_atom_site_calc_flag
_atom_site_refinement_flags
C1 C 0.4571(3) 0.40821(12) -0.0015(4) 0.0276(6) Uani 1 1 d .
C2 C 0.3092(3) 0.40475(13) -0.0023(4) 0.0298(7) Uani 1 1 d .
H2 H 0.2561 0.4475 -0.0022 0.036 Uiso 1 1 calc R
C3 C 0.2395(3) 0.34017(13) -0.0033(5) 0.0314(7) Uani 1 1 d .
C4 C 0.3212(3) 0.27710(12) -0.0026(4) 0.0289(7) Uani 1 1 d .
C5 C 0.4675(3) 0.27995(13) -0.0017(4) 0.0303(7) Uani 1 1 d .
H5 H 0.5213 0.2374 -0.0010 0.036 Uiso 1 1 calc R
C6 C 0.5344(3) 0.34575(13) -0.0017(4) 0.0305(6) Uani 1 1 d .
H6 H 0.6343 0.3479 -0.0019 0.037 Uiso 1 1 calc R
C7 C 0.3227(3) 0.15001(12) -0.0029(5) 0.0297(7) Uani 1 1 d .
H7A H 0.3846 0.1474 0.1119 0.036 Uiso 1 1 calc R
H7B H 0.3822 0.1473 -0.1188 0.036 Uiso 1 1 calc R
C8 C 0.2178(3) 0.08920(13) -0.0020(5) 0.0312(7) Uani 1 1 d .
H8A H 0.1560 0.0925 -0.1168 0.037 Uiso 1 1 calc R
H8B H 0.1581 0.0927 0.1134 0.037 Uiso 1 1 calc R
C9 C 0.2941(3) 0.01787(12) -0.0022(5) 0.0313(7) Uani 1 1 d .
H9A H 0.3534 0.0148 -0.1183 0.038 Uiso 1 1 calc R
H9B H 0.3573 0.0154 0.1114 0.038 Uiso 1 1 calc R
C10 C 0.1945(3) -0.04535(14) 0.0010(5) 0.0406(8) Uani 1 1 d .
H10A H 0.1352 -0.0422 0.1169 0.049 Uiso 1 1 calc R
H10B H 0.1315 -0.0429 -0.1127 0.049 Uiso 1 1 calc R
C11 C 0.2701(3) -0.11647(13) 0.0011(5) 0.0379(7) Uani 1 1 d .
H11A H 0.3294 -0.1194 -0.1149 0.045 Uiso 1 1 calc R
H11B H 0.3334 -0.1187 0.1146 0.045 Uiso 1 1 calc R
C12 C 0.1730(4) -0.17996(16) 0.0048(9) 0.0740(14) Uani 1 1 d .
H12A H 0.1131 -0.1774 0.1186 0.111 Uiso 1 1 calc R
H12B H 0.2290 -0.2237 0.0094 0.111 Uiso 1 1 calc R
H12C H 0.1138 -0.1800 -0.1111 0.111 Uiso 1 1 calc R
C13 C 0.0808(3) 0.33468(14) -0.0037(6) 0.0449(9) Uani 1 1 d .
H13A H 0.0398 0.3824 -0.0018 0.067 Uiso 1 1 calc R
H13B H 0.0504 0.3084 0.1101 0.067 Uiso 1 1 calc R
H13C H 0.0492 0.3097 -0.1197 0.067 Uiso 1 1 calc R
N1 N 0.5368(2) 0.47218(10) -0.0004(4) 0.0307(6) Uani 1 1 d .
O1 O 0.24416(19) 0.21578(8) -0.0023(3) 0.0348(6) Uani 1 1 d .

loop_
_atom_site_aniso_label
_atom_site_aniso_U_11
_atom_site_aniso_U_22
_atom_site_aniso_U_33
_atom_site_aniso_U_23
_atom_site_aniso_U_13
_atom_site_aniso_U_12
C1 0.0292(14) 0.0187(13) 0.0348(15) -0.0001(11) 0.0041(11) -0.0062(10)
C2 0.0296(14) 0.0170(12) 0.0429(16) 0.0001(11) 0.0027(11) 0.0008(10)
C3 0.0251(13) 0.0193(13) 0.0497(17) -0.0007(11) 0.0042(12) -0.0015(10)
C4 0.0296(14) 0.0151(12) 0.0420(16) -0.0014(11) 0.0036(11) -0.0044(9)
C5 0.0303(14) 0.0163(12) 0.0445(16) -0.0005(11) 0.0035(12) -0.0006(9)
C6 0.0245(13) 0.0218(13) 0.0452(16) 0.0010(11) 0.0028(11) -0.0014(10)
C7 0.0248(13) 0.0161(13) 0.0481(17) -0.0021(11) 0.0030(11) -0.0008(10)
C8 0.0253(13) 0.0186(14) 0.0496(17) -0.0006(12) 0.0042(11) -0.0031(10)
C9 0.0264(13) 0.0169(13) 0.0507(17) -0.0014(11) 0.0031(12) -0.0029(10)
C10 0.0276(14) 0.0177(14) 0.076(2) 0.0025(14) 0.0027(14) -0.0039(11)
C11 0.0294(14) 0.0202(14) 0.064(2) -0.0004(13) 0.0023(13) -0.0009(11)
C12 0.0381(18) 0.0193(16) 0.165(5) 0.001(2) 0.004(2) -0.0025(13)
C13 0.0244(14) 0.0210(14) 0.089(3) -0.0034(15) 0.0014(14) -0.0007(11)
N1 0.0305(12) 0.0168(11) 0.0447(14) -0.0011(10) 0.0025(10) -0.0041(8)
O1 0.0259(10) 0.0131(9) 0.0655(14) 0.0009(8) 0.0026(9) -0.0034(7)

loop_
_atom_type_symbol
_atom_type_description
_atom_type_scat_dispersion_real
_atom_type_scat_dispersion_imag
_atom_type_scat_source
C C 0.0033 0.0016 'International Tables Vol C Tables 4.2.6.8 and 6.1.1.4'
H H 0.0000 0.0000 'International Tables Vol C Tables 4.2.6.8 and 6.1.1.4'
N N 0.0061 0.0033 'International Tables Vol C Tables 4.2.6.8 and 6.1.1.4'
O O 0.0106 0.0060 'International Tables Vol C Tables 4.2.6.8 and 6.1.1.4'

loop_
_geom_angle_atom_site_label_1
_geom_angle_atom_site_label_2
_geom_angle_atom_site_label_3
_geom_angle
_geom_angle_site_symmetry_1
C6 C1 C2 119.3(2) .
C6 C1 N1 115.9(2) .
C2 C1 N1 124.8(2) .
C3 C2 C1 121.2(2) .
C3 C2 H2 119.4 .
C1 C2 H2 119.4 .
C2 C3 C4 118.3(2) .
C2 C3 C13 122.5(2) .
C4 C3 C13 119.2(2) .
O1 C4 C5 124.6(2) .
O1 C4 C3 114.5(2) .
C5 C4 C3 120.9(2) .
C4 C5 C6 119.4(2) .
C4 C5 H5 120.3 .
C6 C5 H5 120.3 .
C1 C6 C5 120.9(2) .
C1 C6 H6 119.6 .
C5 C6 H6 119.6 .
O1 C7 C8 107.9(2) .
O1 C7 H7A 110.1 .
C8 C7 H7A 110.1 .
O1 C7 H7B 110.1 .
C8 C7 H7B 110.1 .
H7A C7 H7B 108.4 .
C7 C8 C9 110.6(2) .
C7 C8 H8A 109.5 .
C9 C8 H8A 109.5 .
C7 C8 H8B 109.5 .
C9 C8 H8B 109.5 .
H8A C8 H8B 108.1 .
C10 C9 C8 113.2(2) .
C10 C9 H9A 108.9 .
C8 C9 H9A 108.9 .
C10 C9 H9B 108.9 .
C8 C9 H9B 108.9 .
H9A C9 H9B 107.8 .
C11 C10 C9 113.3(2) .
C11 C10 H10A 108.9 .
C9 C10 H10A 108.9 .
C11 C10 H10B 108.9 .
C9 C10 H10B 108.9 .
H10A C10 H10B 107.7 .
C12 C11 C10 114.1(2) .
C12 C11 H11A 108.7 .
C10 C11 H11A 108.7 .
C12 C11 H11B 108.7 .
C10 C11 H11B 108.7 .
H11A C11 H11B 107.6 .
C11 C12 H12A 109.5 .
C11 C12 H12B 109.5 .
H12A C12 H12B 109.5 .
C11 C12 H12C 109.5 .
H12A C12 H12C 109.5 .
H12B C12 H12C 109.5 .
C3 C13 H13A 109.5 .
C3 C13 H13B 109.5 .
H13A C13 H13B 109.5 .
C3 C13 H13C 109.5 .
H13A C13 H13C 109.5 .
H13B C13 H13C 109.5 .
N1 N1 C1 114.1(3) 3_665
C4 O1 C7 116.6(2) .

loop_
_geom_bond_atom_site_label_1
_geom_bond_atom_site_label_2
_geom_bond_distance
_geom_bond_site_symmetry_2
C1 C6 1.386(3) .
C1 C2 1.407(4) .
C1 N1 1.423(3) .
C2 C3 1.384(3) .
C2 H2 0.9500 .
C3 C4 1.418(3) .
C3 C13 1.511(4) .
C4 O1 1.366(3) .
C4 C5 1.391(4) .
C5 C6 1.392(3) .
C5 H5 0.9500 .
C6 H6 0.9500 .
C7 O1 1.446(3) .
C7 C8 1.518(3) .
C7 H7A 0.9900 .
C7 H7B 0.9900 .
C8 C9 1.526(3) .
C8 H8A 0.9900 .
C8 H8B 0.9900 .
C9 C10 1.521(3) .
C9 H9A 0.9900 .
C9 H9B 0.9900 .
C10 C11 1.519(4) .
C10 H10A 0.9900 .
C10 H10B 0.9900 .
C11 C12 1.510(4) .
C11 H11A 0.9900 .
C11 H11B 0.9900 .
C12 H12A 0.9800 .
C12 H12B 0.9800 .
C12 H12C 0.9800 .
C13 H13A 0.9800 .
C13 H13B 0.9800 .
C13 H13C 0.9800 .
N1 N1 1.260(4) 3_665

loop_
_geom_torsion_atom_site_label_1
_geom_torsion_atom_site_label_2
_geom_torsion_atom_site_label_3
_geom_torsion_atom_site_label_4
_geom_torsion
_geom_torsion_site_symmetry_4
C6 C1 C2 C3 0.0(4) .
N1 C1 C2 C3 180.0(3) .
C1 C2 C3 C4 0.3(4) .
C1 C2 C3 C13 179.8(3) .
C2 C3 C4 O1 179.5(2) .
C13 C3 C4 O1 0.0(4) .
C2 C3 C4 C5 -0.3(5) .
C13 C3 C4 C5 -179.8(3) .
O1 C4 C5 C6 -179.9(3) .
C3 C4 C5 C6 -0.1(4) .
C2 C1 C6 C5 -0.4(4) .
N1 C1 C6 C5 179.7(2) .
C4 C5 C6 C1 0.4(5) .
O1 C7 C8 C9 -179.9(2) .
C7 C8 C9 C10 179.3(3) .
C8 C9 C10 C11 -179.9(3) .
C9 C10 C11 C12 179.9(3) .
C6 C1 N1 N1 -179.8(3) 3_665
C2 C1 N1 N1 0.2(5) 3_665
C5 C4 O1 C7 -0.6(4) .
C3 C4 O1 C7 179.6(2) .
C8 C7 O1 C4 179.9(2) .
